data_7119939
loop_
_publ_author_name
'Brewster, James T.'
'He, Qing'
'Anguera, Gonzalo'
'Moore, Matthew D.'
'Ke, Xian-Sheng'
'Lynch, Vincent M.'
'Sessler, Jonathan L.'

_publ_section_title
;
 Synthesis and characterization of a dipyriamethyrin-uranyl complex.
;
_journal_issue 36
_journal_name_full 'Chemical communications (Cambridge, England)'
_journal_page_first 4981
_journal_page_last 4984
_journal_paper_doi 10.1039/c7cc01674c
_journal_volume 53
_journal_year 2017
_chemical_formula_moiety 'C56 H46 N6 F10, U O2'
_chemical_formula_sum 'C56 H46 F10 N6 O2 U'
_chemical_formula_weight 1263.02
_chemical_name_common 'dipyrihexaphyrin uranyl'
_chemical_name_systematic 'dipyriamethyrin uranyl complex'
_space_group_crystal_system orthorhombic
_space_group_IT_number 60
_space_group_name_Hall '-P 2n 2ab'
_space_group_name_H-M_alt 'P b c n'
_symmetry_space_group_name_Hall '-P 2n 2ab'
_symmetry_space_group_name_H-M 'P b c n'
_atom_sites_solution_hydrogens geom
_audit_creation_method SHELXL-2016/6
_audit_update_record
;
2017-02-26 deposited with the CCDC.
2017-04-12 downloaded from the CCDC.
;
_cell_angle_alpha 90
_cell_angle_beta 90
_cell_angle_gamma 90
_cell_formula_units_Z 4
_cell_length_a 14.8944(4)
_cell_length_b 9.8978(3)
_cell_length_c 32.5727(7)
_cell_measurement_reflns_used 8504
_cell_measurement_temperature 100(2)
_cell_measurement_theta_max 73.3
_cell_measurement_theta_min 3.99
_cell_volume 4801.9(2)
_computing_cell_refinement 'CrysAlisPro V 1.171.37.31, Agilent Technologies'
_computing_data_collection 'CrysAlisPro V 1.171.37.31, Agilent Technologies'
_computing_data_reduction 'CrysAlisPro V 1.171.37.31, Agilent Technologies'
_computing_molecular_graphics 'XP SHELXTL/PC, Siemens Analytical'
_computing_publication_material 'Shelxl-2016/6, Sheldrick, G. M.'
_computing_structure_refinement 'Shelxl-2016/6, Sheldrick, G. M.'
_computing_structure_solution
;

SHELXT. Sheldrick, G. M. (2015). Acta Cryst. A71, 3-8. 
;
_diffrn_ambient_temperature 100(2)
_diffrn_measured_fraction_theta_full 0.999
_diffrn_measured_fraction_theta_max 0.981
_diffrn_measurement_device_type 'Agilent SuperNova with Atlas S2 CCD'
_diffrn_measurement_method \w-scans
_diffrn_radiation_type CuK\a
_diffrn_radiation_wavelength 1.54184
_diffrn_reflns_av_R_equivalents 0.0437
_diffrn_reflns_av_unetI/netI 0.0294
_diffrn_reflns_Laue_measured_fraction_full 0.999
_diffrn_reflns_Laue_measured_fraction_max 0.981
_diffrn_reflns_limit_h_max 18
_diffrn_reflns_limit_h_min -18
_diffrn_reflns_limit_k_max 11
_diffrn_reflns_limit_k_min -11
_diffrn_reflns_limit_l_max 39
_diffrn_reflns_limit_l_min -40
_diffrn_reflns_number 23415
_diffrn_reflns_point_group_measured_fraction_full 0.999
_diffrn_reflns_point_group_measured_fraction_max 0.981
_diffrn_reflns_theta_full 67.684
_diffrn_reflns_theta_max 73.463
_diffrn_reflns_theta_min 2.713
_diffrn_source 'sealed microfocus tube'
_exptl_absorpt_coefficient_mu 10.303
_exptl_absorpt_correction_T_max 1.00
_exptl_absorpt_correction_T_min 0.518
_exptl_absorpt_correction_type 'Gaussian and multi-scan'
_exptl_absorpt_process_details
;
CrysAlisPro 1.171.38.43f (Rigaku Oxford Diffraction, 2015)
Numerical absorption correction based on gaussian integration over
            a multifaceted crystal model
Empirical absorption correction using spherical harmonics,
 implemented in SCALE3 ABSPACK scaling algorithm.
;
_exptl_crystal_colour red
_exptl_crystal_density_diffrn 1.747
_exptl_crystal_description prism
_exptl_crystal_F_000 2488
_exptl_crystal_size_max 0.180
_exptl_crystal_size_mid 0.120
_exptl_crystal_size_min 0.050
_refine_diff_density_max 2.984
_refine_diff_density_min -2.387
_refine_diff_density_rms 0.147
_refine_ls_extinction_method none
_refine_ls_goodness_of_fit_ref 1.100
_refine_ls_hydrogen_treatment constr
_refine_ls_matrix_type full
_refine_ls_number_parameters 344
_refine_ls_number_reflns 4750
_refine_ls_number_restraints 0
_refine_ls_restrained_S_all 1.100
_refine_ls_R_factor_all 0.0470
_refine_ls_R_factor_gt 0.0375
_refine_ls_shift/su_max 0.000
_refine_ls_shift/su_mean 0.000
_refine_ls_structure_factor_coef Fsqd
_refine_ls_weighting_details 'w=1/[\s^2^(Fo^2^)+(0.0265P)^2^+39.0497P] where P=(Fo^2^+2Fc^2^)/3'
_refine_ls_weighting_scheme calc
_refine_ls_wR_factor_gt 0.0883
_refine_ls_wR_factor_ref 0.0947
_reflns_Friedel_coverage 0.000
_reflns_number_gt 3785
_reflns_number_total 4750
_reflns_threshold_expression 'I > 2\s(I)'
_cod_data_source_file c7cc01674c2.cif
_cod_data_source_block shelx
_cod_depositor_comments 'Adding full bibliography for 7119939--7119940.cif.'
_cod_database_code 7119939
_shelx_shelxl_version_number 2016/6
_shelx_space_group_comment
;
The symmetry employed for this shelxl refinement is uniquely defined
by the following loop, which should always be used as a source of
symmetry information in preference to the above space-group names.
They are only intended as comments.
;
_shelx_estimated_absorpt_t_min 0.259
_shelx_estimated_absorpt_t_max 0.627

loop_
_space_group_symop_operation_xyz
'x, y, z'
'-x+1/2, -y+1/2, z+1/2'
'-x, y, -z+1/2'
'x+1/2, -y+1/2, -z'
'-x, -y, -z'
'x-1/2, y-1/2, -z-1/2'
'x, -y, z-1/2'
'-x-1/2, y-1/2, z'

loop_
_atom_site_label
_atom_site_type_symbol
_atom_site_fract_x
_atom_site_fract_y
_atom_site_fract_z
_atom_site_U_iso_or_equiv
_atom_site_adp_type
_atom_site_occupancy
_atom_site_site_symmetry_order
_atom_site_calc_flag
_atom_site_refinement_flags_posn
_atom_site_refinement_flags_adp
_atom_site_refinement_flags_occupancy
C1 C 0.2799(4) 0.4062(6) 0.71330(16) 0.0251(12) Uani 1 1 d . . .
C2 C 0.2175(4) 0.3251(6) 0.69111(16) 0.0245(12) Uani 1 1 d . . .
C3 C 0.2658(4) 0.2623(6) 0.66083(16) 0.0251(12) Uani 1 1 d . . .
C4 C 0.3570(4) 0.3166(6) 0.66370(16) 0.0235(11) Uani 1 1 d . . .
C5 C 0.4214(4) 0.3249(6) 0.63291(16) 0.0233(12) Uani 1 1 d . . .
C6 C 0.4992(3) 0.4082(6) 0.63428(16) 0.0223(12) Uani 1 1 d . . .
C7 C 0.5450(4) 0.4682(7) 0.60026(17) 0.0279(13) Uani 1 1 d . . .
C8 C 0.6104(4) 0.5502(7) 0.61672(18) 0.0298(13) Uani 1 1 d . . .
C9 C 0.6048(4) 0.5343(6) 0.65967(17) 0.0243(12) Uani 1 1 d . . .
C10 C 0.6725(4) 0.5672(6) 0.69011(17) 0.0261(12) Uani 1 1 d . . .
C11 C 0.7469(4) 0.6495(7) 0.68296(17) 0.0301(14) Uani 1 1 d . . .
H11 H 0.748570 0.706872 0.659595 0.036 Uiso 1 1 calc R U .
C12 C 0.8177(4) 0.6469(7) 0.70994(18) 0.0329(14) Uani 1 1 d . . .
H12 H 0.868794 0.702215 0.705329 0.039 Uiso 1 1 calc R U .
C13 C 0.8140(4) 0.5627(7) 0.74407(17) 0.0295(13) Uani 1 1 d . . .
H13 H 0.863696 0.554412 0.762166 0.035 Uiso 1 1 calc R U .
C14 C 0.7352(4) 0.4910(6) 0.75080(15) 0.0220(11) Uani 1 1 d . . .
C16 C 0.1210(4) 0.2998(7) 0.70262(18) 0.0331(14) Uani 1 1 d . . .
H16A H 0.115290 0.308735 0.732782 0.040 Uiso 1 1 calc R U .
H16B H 0.105978 0.205274 0.695449 0.040 Uiso 1 1 calc R U .
C17 C 0.0512(4) 0.3934(8) 0.6823(2) 0.0443(18) Uani 1 1 d . . .
H17A H 0.061971 0.486788 0.690992 0.066 Uiso 1 1 calc R U .
H17B H -0.009256 0.365739 0.690663 0.066 Uiso 1 1 calc R U .
H17C H 0.056627 0.387062 0.652397 0.066 Uiso 1 1 calc R U .
C18 C 0.2289(4) 0.1537(6) 0.63356(18) 0.0302(13) Uani 1 1 d . . .
H18A H 0.205558 0.079778 0.651033 0.036 Uiso 1 1 calc R U .
H18B H 0.278599 0.116374 0.616900 0.036 Uiso 1 1 calc R U .
C19 C 0.1526(4) 0.2004(7) 0.60405(19) 0.0346(14) Uani 1 1 d . . .
H19A H 0.095727 0.204551 0.619136 0.052 Uiso 1 1 calc R U .
H19B H 0.147086 0.135890 0.581360 0.052 Uiso 1 1 calc R U .
H19C H 0.166981 0.290011 0.593100 0.052 Uiso 1 1 calc R U .
C20 C 0.4047(4) 0.2493(6) 0.59393(17) 0.0265(12) Uani 1 1 d . . .
C21 C 0.4497(4) 0.1296(6) 0.58525(17) 0.0288(13) Uani 1 1 d . . .
C22 C 0.4294(5) 0.0518(6) 0.55100(19) 0.0329(14) Uani 1 1 d . . .
C23 C 0.3645(4) 0.0950(7) 0.52412(18) 0.0321(14) Uani 1 1 d . . .
C24 C 0.3221(4) 0.2160(7) 0.53052(18) 0.0312(14) Uani 1 1 d . . .
C25 C 0.3411(4) 0.2907(6) 0.56537(17) 0.0275(12) Uani 1 1 d . . .
C26 C 0.5303(4) 0.4574(7) 0.55468(18) 0.0336(15) Uani 1 1 d . . .
H26A H 0.540410 0.547080 0.542011 0.040 Uiso 1 1 calc R U .
H26B H 0.467075 0.431598 0.549484 0.040 Uiso 1 1 calc R U .
C27 C 0.5919(5) 0.3545(9) 0.5343(2) 0.049(2) Uani 1 1 d . . .
H27A H 0.654615 0.381564 0.538243 0.073 Uiso 1 1 calc R U .
H27B H 0.578642 0.350301 0.504825 0.073 Uiso 1 1 calc R U .
H27C H 0.582164 0.265378 0.546602 0.073 Uiso 1 1 calc R U .
C28 C 0.6746(4) 0.6391(7) 0.59241(18) 0.0370(15) Uani 1 1 d . . .
H28A H 0.673154 0.611540 0.563198 0.044 Uiso 1 1 calc R U .
H28B H 0.736413 0.625242 0.602698 0.044 Uiso 1 1 calc R U .
C29 C 0.6507(5) 0.7889(8) 0.5956(2) 0.051(2) Uani 1 1 d . . .
H29A H 0.591190 0.804263 0.583621 0.076 Uiso 1 1 calc R U .
H29B H 0.695387 0.842532 0.580700 0.076 Uiso 1 1 calc R U .
H29C H 0.650154 0.816089 0.624535 0.076 Uiso 1 1 calc R U .
N1 N 0.3644(3) 0.3984(5) 0.69887(13) 0.0219(9) Uani 1 1 d . . .
N2 N 0.5357(3) 0.4519(5) 0.67079(13) 0.0219(10) Uani 1 1 d . . .
N3 N 0.6646(3) 0.4948(5) 0.72529(13) 0.0231(10) Uani 1 1 d . . .
O1 O 0.500000 0.6171(6) 0.750000 0.0203(11) Uani 1 2 d S T P
O2 O 0.500000 0.2574(6) 0.750000 0.0274(13) Uani 1 2 d S T P
F1 F 0.5141(2) 0.0865(4) 0.61076(11) 0.0359(8) Uani 1 1 d . . .
F2 F 0.4723(3) -0.0647(4) 0.54403(12) 0.0425(10) Uani 1 1 d . . .
F3 F 0.3440(3) 0.0200(4) 0.49115(11) 0.0426(10) Uani 1 1 d . . .
F4 F 0.2604(3) 0.2618(4) 0.50365(10) 0.0389(9) Uani 1 1 d . . .
F5 F 0.2981(2) 0.4081(4) 0.57026(10) 0.0330(8) Uani 1 1 d . . .
U1 U 0.500000 0.43662(3) 0.750000 0.01787(9) Uani 1 2 d S T P

loop_
_atom_site_aniso_label
_atom_site_aniso_U_11
_atom_site_aniso_U_22
_atom_site_aniso_U_33
_atom_site_aniso_U_23
_atom_site_aniso_U_13
_atom_site_aniso_U_12
C1 0.027(3) 0.028(3) 0.021(2) 0.008(2) 0.003(2) 0.001(2)
C2 0.018(3) 0.032(3) 0.024(3) 0.003(2) -0.003(2) -0.008(2)
C3 0.026(3) 0.027(3) 0.022(3) 0.003(2) -0.005(2) -0.004(2)
C4 0.020(3) 0.029(3) 0.021(2) 0.001(2) -0.004(2) -0.001(2)
C5 0.022(3) 0.028(3) 0.020(2) 0.000(2) -0.002(2) 0.006(2)
C6 0.015(3) 0.034(3) 0.018(2) -0.003(2) 0.000(2) 0.003(2)
C7 0.020(3) 0.043(4) 0.021(3) 0.002(2) 0.003(2) 0.001(3)
C8 0.022(3) 0.040(4) 0.027(3) 0.004(3) 0.001(2) 0.005(3)
C9 0.022(3) 0.025(3) 0.026(3) 0.004(2) -0.002(2) 0.001(2)
C10 0.023(3) 0.033(3) 0.022(3) 0.000(2) -0.003(2) 0.004(3)
C11 0.030(3) 0.035(4) 0.025(3) 0.005(2) 0.002(2) -0.014(3)
C12 0.023(3) 0.046(4) 0.029(3) -0.001(3) 0.002(2) -0.010(3)
C13 0.018(3) 0.044(4) 0.027(3) -0.006(3) 0.001(2) -0.006(3)
C14 0.021(3) 0.026(3) 0.019(2) -0.004(2) 0.001(2) 0.003(2)
C16 0.025(3) 0.046(4) 0.028(3) -0.002(3) 0.003(2) -0.006(3)
C17 0.023(3) 0.065(5) 0.046(4) -0.009(4) -0.008(3) -0.004(3)
C18 0.034(3) 0.029(3) 0.027(3) -0.001(2) -0.004(3) -0.003(3)
C19 0.029(3) 0.036(4) 0.038(3) -0.004(3) -0.007(3) -0.003(3)
C20 0.020(3) 0.033(3) 0.026(3) -0.003(2) 0.003(2) 0.000(3)
C21 0.028(3) 0.032(3) 0.027(3) 0.003(2) 0.002(2) 0.003(3)
C22 0.036(4) 0.030(3) 0.032(3) -0.003(3) 0.008(3) 0.004(3)
C23 0.039(4) 0.034(3) 0.023(3) -0.007(2) 0.003(3) -0.010(3)
C24 0.033(3) 0.035(3) 0.026(3) 0.001(2) -0.008(2) -0.005(3)
C25 0.027(3) 0.031(3) 0.024(3) -0.002(2) -0.002(2) -0.001(3)
C26 0.024(3) 0.056(4) 0.021(3) 0.000(3) 0.000(2) 0.000(3)
C27 0.036(4) 0.082(6) 0.028(3) -0.009(3) 0.007(3) 0.001(4)
C28 0.031(3) 0.058(4) 0.022(3) 0.007(3) 0.002(2) -0.005(3)
C29 0.039(4) 0.055(5) 0.059(5) 0.028(4) 0.003(4) -0.003(4)
N1 0.018(2) 0.026(2) 0.022(2) 0.0005(18) 0.0011(18) 0.000(2)
N2 0.020(2) 0.028(3) 0.017(2) 0.0032(18) -0.0006(18) 0.000(2)
N3 0.023(2) 0.028(3) 0.018(2) -0.0001(18) 0.0005(18) 0.002(2)
O1 0.023(3) 0.020(3) 0.018(2) 0.000 -0.002(2) 0.000
O2 0.022(3) 0.041(3) 0.019(3) 0.000 0.001(2) 0.000
F1 0.039(2) 0.037(2) 0.0320(18) 0.0007(15) -0.0041(16) 0.0101(17)
F2 0.051(2) 0.034(2) 0.042(2) -0.0071(17) 0.0054(19) 0.0105(19)
F3 0.056(3) 0.040(2) 0.0315(19) -0.0143(16) 0.0008(18) -0.0096(19)
F4 0.042(2) 0.045(2) 0.0300(18) 0.0014(16) -0.0122(16) -0.0024(18)
F5 0.0320(19) 0.0330(19) 0.0342(18) -0.0022(15) -0.0060(15) 0.0045(16)
U1 0.01466(13) 0.02331(15) 0.01563(12) 0.000 -0.00008(9) 0.000

loop_
_atom_type_symbol
_atom_type_description
_atom_type_scat_dispersion_real
_atom_type_scat_dispersion_imag
_atom_type_scat_source
C C 0.0181 0.0091 'International Tables Vol C Tables 4.2.6.8 and 6.1.1.4'
H H 0.0000 0.0000 'International Tables Vol C Tables 4.2.6.8 and 6.1.1.4'
N N 0.0311 0.0180 'International Tables Vol C Tables 4.2.6.8 and 6.1.1.4'
O O 0.0492 0.0322 'International Tables Vol C Tables 4.2.6.8 and 6.1.1.4'
F F 0.0727 0.0534 'International Tables Vol C Tables 4.2.6.8 and 6.1.1.4'
U U -4.3638 13.4090 'International Tables Vol C Tables 4.2.6.8 and 6.1.1.4'

loop_
_geom_angle_atom_site_label_1
_geom_angle_atom_site_label_2
_geom_angle_atom_site_label_3
_geom_angle
_geom_angle_site_symmetry_1
_geom_angle_site_symmetry_3
N1 C1 C2 113.6(5) . .
N1 C1 C14 117.2(5) . 3_656
C2 C1 C14 129.2(5) . 3_656
C3 C2 C1 106.2(5) . .
C3 C2 C16 127.2(5) . .
C1 C2 C16 126.1(5) . .
C2 C3 C4 105.9(5) . .
C2 C3 C18 124.0(5) . .
C4 C3 C18 129.9(5) . .
C5 C4 N1 120.0(5) . .
C5 C4 C3 128.0(5) . .
N1 C4 C3 109.6(5) . .
C4 C5 C6 125.0(5) . .
C4 C5 C20 118.0(5) . .
C6 C5 C20 116.9(5) . .
N2 C6 C5 122.0(5) . .
N2 C6 C7 110.5(5) . .
C5 C6 C7 127.2(5) . .
C8 C7 C6 106.3(5) . .
C8 C7 C26 121.9(6) . .
C6 C7 C26 131.7(6) . .
C7 C8 C9 106.2(5) . .
C7 C8 C28 125.6(5) . .
C9 C8 C28 128.2(6) . .
N2 C9 C8 112.0(5) . .
N2 C9 C10 118.5(5) . .
C8 C9 C10 127.7(5) . .
N3 C10 C11 121.2(5) . .
N3 C10 C9 113.5(5) . .
C11 C10 C9 124.7(5) . .
C12 C11 C10 119.5(6) . .
C12 C11 H11 120.3 . .
C10 C11 H11 120.3 . .
C11 C12 C13 119.5(6) . .
C11 C12 H12 120.2 . .
C13 C12 H12 120.2 . .
C14 C13 C12 117.7(6) . .
C14 C13 H13 121.1 . .
C12 C13 H13 121.1 . .
N3 C14 C13 123.4(5) . .
N3 C14 C1 113.1(5) . 3_656
C13 C14 C1 123.4(5) . 3_656
C2 C16 C17 115.9(5) . .
C2 C16 H16A 108.3 . .
C17 C16 H16A 108.3 . .
C2 C16 H16B 108.3 . .
C17 C16 H16B 108.3 . .
H16A C16 H16B 107.4 . .
C16 C17 H17A 109.5 . .
C16 C17 H17B 109.5 . .
H17A C17 H17B 109.5 . .
C16 C17 H17C 109.5 . .
H17A C17 H17C 109.5 . .
H17B C17 H17C 109.5 . .
C3 C18 C19 114.9(5) . .
C3 C18 H18A 108.5 . .
C19 C18 H18A 108.5 . .
C3 C18 H18B 108.5 . .
C19 C18 H18B 108.5 . .
H18A C18 H18B 107.5 . .
C18 C19 H19A 109.5 . .
C18 C19 H19B 109.5 . .
H19A C19 H19B 109.5 . .
C18 C19 H19C 109.5 . .
H19A C19 H19C 109.5 . .
H19B C19 H19C 109.5 . .
C21 C20 C25 116.4(5) . .
C21 C20 C5 121.3(5) . .
C25 C20 C5 122.3(5) . .
F1 C21 C22 118.5(6) . .
F1 C21 C20 119.4(5) . .
C22 C21 C20 122.1(6) . .
F2 C22 C23 119.8(6) . .
F2 C22 C21 120.7(6) . .
C23 C22 C21 119.5(6) . .
F3 C23 C24 120.1(6) . .
F3 C23 C22 119.9(6) . .
C24 C23 C22 120.0(5) . .
F4 C24 C23 120.6(5) . .
F4 C24 C25 119.5(6) . .
C23 C24 C25 119.9(6) . .
F5 C25 C24 117.7(5) . .
F5 C25 C20 120.2(5) . .
C24 C25 C20 122.1(6) . .
C7 C26 C27 113.0(6) . .
C7 C26 H26A 109.0 . .
C27 C26 H26A 109.0 . .
C7 C26 H26B 109.0 . .
C27 C26 H26B 109.0 . .
H26A C26 H26B 107.8 . .
C26 C27 H27A 109.5 . .
C26 C27 H27B 109.5 . .
H27A C27 H27B 109.5 . .
C26 C27 H27C 109.5 . .
H27A C27 H27C 109.5 . .
H27B C27 H27C 109.5 . .
C8 C28 C29 112.3(6) . .
C8 C28 H28A 109.1 . .
C29 C28 H28A 109.1 . .
C8 C28 H28B 109.1 . .
C29 C28 H28B 109.1 . .
H28A C28 H28B 107.9 . .
C28 C29 H29A 109.5 . .
C28 C29 H29B 109.5 . .
H29A C29 H29B 109.5 . .
C28 C29 H29C 109.5 . .
H29A C29 H29C 109.5 . .
H29B C29 H29C 109.5 . .
C1 N1 C4 104.2(5) . .
C1 N1 U1 119.1(3) . .
C4 N1 U1 130.9(4) . .
C9 N2 C6 104.9(4) . .
C9 N2 U1 116.5(3) . .
C6 N2 U1 138.3(4) . .
C14 N3 C10 118.1(5) . .
C14 N3 U1 122.2(3) . .
C10 N3 U1 116.9(4) . .
O2 U1 O1 180.0 . .
O2 U1 N2 93.28(10) . .
O1 U1 N2 86.72(10) . .
O2 U1 N2 93.28(10) . 3_656
O1 U1 N2 86.72(10) . 3_656
N2 U1 N2 173.4(2) . 3_656
O2 U1 N3 102.57(11) . 3_656
O1 U1 N3 77.43(11) . 3_656
N2 U1 N3 118.18(14) . 3_656
N2 U1 N3 60.19(14) 3_656 3_656
O2 U1 N3 102.57(11) . .
O1 U1 N3 77.43(11) . .
N2 U1 N3 60.19(14) . .
N2 U1 N3 118.18(14) 3_656 .
N3 U1 N3 154.9(2) 3_656 .
O2 U1 N1 81.78(10) . .
O1 U1 N1 98.22(10) . .
N2 U1 N1 63.04(14) . .
N2 U1 N1 118.02(14) 3_656 .
N3 U1 N1 60.96(14) 3_656 .
N3 U1 N1 123.20(13) . .
O2 U1 N1 81.78(10) . 3_656
O1 U1 N1 98.22(10) . 3_656
N2 U1 N1 118.02(14) . 3_656
N2 U1 N1 63.04(14) 3_656 3_656
N3 U1 N1 123.20(13) 3_656 3_656
N3 U1 N1 60.97(14) . 3_656
N1 U1 N1 163.6(2) . 3_656

loop_
_geom_bond_atom_site_label_1
_geom_bond_atom_site_label_2
_geom_bond_distance
_geom_bond_site_symmetry_2
C1 N1 1.346(7) .
C1 C2 1.424(8) .
C1 C14 1.457(8) 3_656
C2 C3 1.370(8) .
C2 C16 1.507(8) .
C3 C4 1.465(8) .
C3 C18 1.499(8) .
C4 C5 1.390(8) .
C4 N1 1.407(7) .
C5 C6 1.423(8) .
C5 C20 1.495(7) .
C6 N2 1.378(7) .
C6 C7 1.431(8) .
C7 C8 1.377(9) .
C7 C26 1.504(8) .
C8 C9 1.410(8) .
C8 C28 1.521(9) .
C9 N2 1.363(7) .
C9 C10 1.451(8) .
C10 N3 1.357(7) .
C10 C11 1.395(8) .
C11 C12 1.373(8) .
C11 H11 0.9500 .
C12 C13 1.390(9) .
C12 H12 0.9500 .
C13 C14 1.389(8) .
C13 H13 0.9500 .
C14 N3 1.340(7) .
C16 C17 1.541(9) .
C16 H16A 0.9900 .
C16 H16B 0.9900 .
C17 H17A 0.9800 .
C17 H17B 0.9800 .
C17 H17C 0.9800 .
C18 C19 1.558(8) .
C18 H18A 0.9900 .
C18 H18B 0.9900 .
C19 H19A 0.9800 .
C19 H19B 0.9800 .
C19 H19C 0.9800 .
C20 C21 1.390(9) .
C20 C25 1.390(8) .
C21 F1 1.339(7) .
C21 C22 1.389(9) .
C22 F2 1.338(7) .
C22 C23 1.373(9) .
C23 F3 1.341(7) .
C23 C24 1.370(9) .
C24 F4 1.348(7) .
C24 C25 1.384(8) .
C25 F5 1.337(7) .
C26 C27 1.525(10) .
C26 H26A 0.9900 .
C26 H26B 0.9900 .
C27 H27A 0.9800 .
C27 H27B 0.9800 .
C27 H27C 0.9800 .
C28 C29 1.529(10) .
C28 H28A 0.9900 .
C28 H28B 0.9900 .
C29 H29A 0.9800 .
C29 H29B 0.9800 .
C29 H29C 0.9800 .
N1 U1 2.645(5) .
N2 U1 2.639(4) .
N3 U1 2.644(5) .
O1 U1 1.786(5) .
O2 U1 1.774(6) .

loop_
_geom_torsion_atom_site_label_1
_geom_torsion_atom_site_label_2
_geom_torsion_atom_site_label_3
_geom_torsion_atom_site_label_4
_geom_torsion
_geom_torsion_site_symmetry_1
_geom_torsion_site_symmetry_4
N1 C1 C2 C3 0.0(7) . .
C14 C1 C2 C3 -178.2(6) 3_656 .
N1 C1 C2 C16 172.5(6) . .
C14 C1 C2 C16 -5.8(10) 3_656 .
C1 C2 C3 C4 -4.3(6) . .
C16 C2 C3 C4 -176.7(6) . .
C1 C2 C3 C18 171.9(5) . .
C16 C2 C3 C18 -0.4(10) . .
C2 C3 C4 C5 -154.9(6) . .
C18 C3 C4 C5 29.2(10) . .
C2 C3 C4 N1 7.3(6) . .
C18 C3 C4 N1 -168.6(6) . .
N1 C4 C5 C6 2.5(9) . .
C3 C4 C5 C6 163.1(6) . .
N1 C4 C5 C20 -172.4(5) . .
C3 C4 C5 C20 -11.9(9) . .
C4 C5 C6 N2 23.6(9) . .
C20 C5 C6 N2 -161.4(5) . .
C4 C5 C6 C7 -150.1(6) . .
C20 C5 C6 C7 24.9(9) . .
N2 C6 C7 C8 -0.2(7) . .
C5 C6 C7 C8 174.2(6) . .
N2 C6 C7 C26 -178.2(6) . .
C5 C6 C7 C26 -3.9(11) . .
C6 C7 C8 C9 2.0(7) . .
C26 C7 C8 C9 -179.8(6) . .
C6 C7 C8 C28 -177.8(6) . .
C26 C7 C8 C28 0.4(10) . .
C7 C8 C9 N2 -3.3(7) . .
C28 C8 C9 N2 176.5(6) . .
C7 C8 C9 C10 161.3(6) . .
C28 C8 C9 C10 -18.8(11) . .
N2 C9 C10 N3 8.7(8) . .
C8 C9 C10 N3 -155.1(6) . .
N2 C9 C10 C11 179.6(6) . .
C8 C9 C10 C11 15.8(10) . .
N3 C10 C11 C12 6.6(9) . .
C9 C10 C11 C12 -163.6(6) . .
C10 C11 C12 C13 -0.2(10) . .
C11 C12 C13 C14 -4.3(9) . .
C12 C13 C14 N3 2.9(9) . .
C12 C13 C14 C1 -175.9(6) . 3_656
C3 C2 C16 C17 -94.3(8) . .
C1 C2 C16 C17 94.9(7) . .
C2 C3 C18 C19 65.8(8) . .
C4 C3 C18 C19 -119.0(7) . .
C4 C5 C20 C21 -104.2(7) . .
C6 C5 C20 C21 80.4(7) . .
C4 C5 C20 C25 72.8(8) . .
C6 C5 C20 C25 -102.6(7) . .
C25 C20 C21 F1 177.6(5) . .
C5 C20 C21 F1 -5.1(9) . .
C25 C20 C21 C22 -3.0(9) . .
C5 C20 C21 C22 174.2(6) . .
F1 C21 C22 F2 1.1(9) . .
C20 C21 C22 F2 -178.3(6) . .
F1 C21 C22 C23 -179.1(6) . .
C20 C21 C22 C23 1.5(10) . .
F2 C22 C23 F3 0.3(9) . .
C21 C22 C23 F3 -179.5(6) . .
F2 C22 C23 C24 -178.2(6) . .
C21 C22 C23 C24 2.0(10) . .
F3 C23 C24 F4 -0.7(9) . .
C22 C23 C24 F4 177.8(6) . .
F3 C23 C24 C25 177.6(6) . .
C22 C23 C24 C25 -3.9(10) . .
F4 C24 C25 F5 -1.6(9) . .
C23 C24 C25 F5 180.0(5) . .
F4 C24 C25 C20 -179.3(5) . .
C23 C24 C25 C20 2.3(10) . .
C21 C20 C25 F5 -176.5(5) . .
C5 C20 C25 F5 6.3(9) . .
C21 C20 C25 C24 1.1(9) . .
C5 C20 C25 C24 -176.1(6) . .
C8 C7 C26 C27 84.9(8) . .
C6 C7 C26 C27 -97.3(8) . .
C7 C8 C28 C29 106.4(8) . .
C9 C8 C28 C29 -73.4(9) . .
C2 C1 N1 C4 4.4(6) . .
C14 C1 N1 C4 -177.1(5) 3_656 .
C2 C1 N1 U1 -151.4(4) . .
C14 C1 N1 U1 27.0(6) 3_656 .
C5 C4 N1 C1 156.7(5) . .
C3 C4 N1 C1 -7.0(6) . .
C5 C4 N1 U1 -51.5(7) . .
C3 C4 N1 U1 144.8(4) . .
C8 C9 N2 C6 3.1(7) . .
C10 C9 N2 C6 -163.1(5) . .
C8 C9 N2 U1 -171.7(4) . .
C10 C9 N2 U1 22.1(7) . .
C5 C6 N2 C9 -176.5(5) . .
C7 C6 N2 C9 -1.8(6) . .
C5 C6 N2 U1 -3.4(9) . .
C7 C6 N2 U1 171.3(4) . .
C13 C14 N3 C10 3.3(8) . .
C1 C14 N3 C10 -177.8(5) 3_656 .
C13 C14 N3 U1 -156.9(4) . .
C1 C14 N3 U1 22.1(6) 3_656 .
C11 C10 N3 C14 -8.1(8) . .
C9 C10 N3 C14 163.2(5) . .
C11 C10 N3 U1 153.1(5) . .
C9 C10 N3 U1 -35.6(6) . .
